data_7246508
loop_
_publ_author_name
'Carballo, Rosa'
'Lago, Ana Bel\'en'
'V\'azquez-Toir\'an, Mar\'ia'
'Est\'evez, Laura'
'V\'azquez-L\'opez, Ezequiel M.'

_publ_section_title
;
 Square-planar and octahedral nickel complexes of an acylhydrazone ligand
 and the serendipitous isolation of a potential octahedral nickel
 acylhydrazone precursor
;
_journal_issue 16
_journal_name_full CrystEngComm
_journal_page_first 2463
_journal_page_last 2472
_journal_paper_doi 10.1039/D3CE00160A
_journal_volume 25
_journal_year 2023
_chemical_formula_sum 'C18 H23 N2 Ni0.5 O7'
_chemical_formula_weight 408.74
_space_group_crystal_system triclinic
_space_group_IT_number 2
_space_group_name_Hall '-P 1'
_space_group_name_H-M_alt 'P -1'
_atom_sites_solution_hydrogens mixed
_audit_creation_method SHELXL-2018/3
_audit_update_record
;
2022-12-19 deposited with the CCDC.	2023-03-22 downloaded from the CCDC.
;
_cell_angle_alpha 93.469(5)
_cell_angle_beta 94.076(4)
_cell_angle_gamma 101.046(4)
_cell_formula_units_Z 2
_cell_length_a 7.8959(7)
_cell_length_b 9.1120(7)
_cell_length_c 13.1382(11)
_cell_measurement_reflns_used 6120
_cell_measurement_temperature 173(2)
_cell_measurement_theta_max 26.39
_cell_measurement_theta_min 2.64
_cell_volume 922.74(13)
_computing_cell_refinement 'Bruker SAINT'
_computing_data_collection 'Bruker APEX3'
_computing_data_reduction 'Bruker SAINT'
_computing_structure_refinement 'SHELXL-2018/3 (Sheldrick, 2018)'
_diffrn_ambient_temperature 173(2)
_diffrn_measured_fraction_theta_full 0.997
_diffrn_measured_fraction_theta_max 0.993
_diffrn_measurement_device_type 'Bruker D8 Venture Photon 100 CMOS'
_diffrn_measurement_method '\f and \w scans'
_diffrn_radiation_type MoK\a
_diffrn_radiation_wavelength 0.71073
_diffrn_reflns_av_R_equivalents 0.0750
_diffrn_reflns_av_unetI/netI 0.0494
_diffrn_reflns_Laue_measured_fraction_full 0.997
_diffrn_reflns_Laue_measured_fraction_max 0.993
_diffrn_reflns_limit_h_max 9
_diffrn_reflns_limit_h_min -9
_diffrn_reflns_limit_k_max 11
_diffrn_reflns_limit_k_min -11
_diffrn_reflns_limit_l_max 16
_diffrn_reflns_limit_l_min -16
_diffrn_reflns_number 23596
_diffrn_reflns_point_group_measured_fraction_full 0.997
_diffrn_reflns_point_group_measured_fraction_max 0.993
_diffrn_reflns_theta_full 25.242
_diffrn_reflns_theta_max 26.538
_diffrn_reflns_theta_min 2.638
_exptl_absorpt_coefficient_mu 0.601
_exptl_absorpt_correction_T_max 0.7454
_exptl_absorpt_correction_T_min 0.6773
_exptl_absorpt_correction_type multi-scan
_exptl_absorpt_process_details 'SADABS-2016/2 (Bruker AXS Inc.)'
_exptl_crystal_colour yellow
_exptl_crystal_density_diffrn 1.471
_exptl_crystal_density_method 'not measured'
_exptl_crystal_description prism
_exptl_crystal_F_000 430
_exptl_crystal_size_max 0.086
_exptl_crystal_size_mid 0.081
_exptl_crystal_size_min 0.022
_refine_diff_density_max 0.777
_refine_diff_density_min -0.652
_refine_diff_density_rms 0.099
_refine_ls_extinction_coef 0.008(2)
_refine_ls_extinction_expression Fc^*^=kFc[1+0.001xFc^2^\l^3^/sin(2\q)]^-1/4^
_refine_ls_extinction_method 'SHELXL-2018/3 (Sheldrick 2018)'
_refine_ls_goodness_of_fit_ref 1.074
_refine_ls_hydrogen_treatment mixed
_refine_ls_matrix_type full
_refine_ls_number_parameters 281
_refine_ls_number_reflns 3819
_refine_ls_number_restraints 0
_refine_ls_restrained_S_all 1.074
_refine_ls_R_factor_all 0.0746
_refine_ls_R_factor_gt 0.0571
_refine_ls_shift/su_max 0.000
_refine_ls_shift/su_mean 0.000
_refine_ls_structure_factor_coef Fsqd
_refine_ls_weighting_details 'w=1/[\s^2^(Fo^2^)+(0.0496P)^2^+3.2996P] where P=(Fo^2^+2Fc^2^)/3'
_refine_ls_weighting_scheme calc
_refine_ls_wR_factor_gt 0.1387
_refine_ls_wR_factor_ref 0.1465
_reflns_Friedel_coverage 0.000
_reflns_number_gt 3185
_reflns_number_total 3819
_reflns_threshold_expression 'I > 2\s(I)'
_cod_data_source_file d3ce00160a2.cif
_cod_data_source_block 1A_32010102_0m
_cod_depositor_comments 'Adding full bibliography for 7246508--7246511.cif.'
_cod_original_formula_sum 'C18 H23 N2 Ni0.50 O7'
_cod_database_code 7246508
_shelx_shelxl_version_number 2018/3
_shelx_space_group_comment
; 
The symmetry employed for this shelxl refinement is uniquely defined 
by the following loop, which should always be used as a source of 
symmetry information in preference to the above space-group names. 
They are only intended as comments. 
;

loop_
_space_group_symop_operation_xyz
'x, y, z'
'-x, -y, -z'

loop_
_atom_site_label
_atom_site_type_symbol
_atom_site_fract_x
_atom_site_fract_y
_atom_site_fract_z
_atom_site_U_iso_or_equiv
_atom_site_adp_type
_atom_site_occupancy
_atom_site_site_symmetry_order
_atom_site_calc_flag
_atom_site_refinement_flags_posn
_atom_site_refinement_flags_adp
_atom_site_refinement_flags_occupancy
_atom_site_disorder_assembly
_atom_site_disorder_group
Ni1 Ni 0.000000 0.000000 0.000000 0.01043(19) Uani 1 2 d S . P . .
O1 O 0.1841(3) 0.1180(3) -0.07733(17) 0.0128(5) Uani 1 1 d . . . . .
O1W O -0.0445(3) 0.1940(3) 0.07081(19) 0.0152(5) Uani 1 1 d . . . . .
O2 O 0.7801(3) 0.6271(3) -0.1896(2) 0.0184(6) Uani 1 1 d . . . . .
O3 O -0.0625(6) -0.5016(5) 0.4012(4) 0.0699(14) Uani 1 1 d . . . . .
H3OA H -0.022089 -0.487539 0.462711 0.084 Uiso 0.5 1 calc R U P A 1
H30B H -0.169811 -0.517142 0.385746 0.084 Uiso 0.5 1 calc R U P B 2
N2 N 0.2337(4) 0.0080(3) 0.0995(2) 0.0128(6) Uani 1 1 d . . . . .
N1 N 0.3638(4) 0.1133(3) 0.0624(2) 0.0135(6) Uani 1 1 d . . . . .
C14 C 0.2298(6) -0.1649(5) 0.3412(3) 0.0273(9) Uani 1 1 d . . . . .
H14 H 0.320024 -0.089527 0.374463 0.033 Uiso 1 1 calc R U . . .
C5 C 0.6755(4) 0.5087(4) -0.1534(3) 0.0145(7) Uani 1 1 d . . . . .
C13 C 0.1487(6) -0.2774(5) 0.3966(3) 0.0370(11) Uani 1 1 d . . . . .
H13 H 0.181511 -0.278892 0.467487 0.044 Uiso 1 1 calc R U . . .
C1 C 0.3293(4) 0.1633(4) -0.0286(2) 0.0119(7) Uani 1 1 d . . . . .
C2 C 0.4610(4) 0.2753(4) -0.0716(3) 0.0117(7) Uani 1 1 d . . . . .
C4 C 0.5296(4) 0.4285(4) -0.2121(3) 0.0162(7) Uani 1 1 d . . . . .
H4 H 0.502561 0.453457 -0.279725 0.019 Uiso 1 1 calc R U . . .
C7 C 0.6104(4) 0.3534(4) -0.0143(3) 0.0145(7) Uani 1 1 d . . . . .
H7 H 0.638587 0.327340 0.052884 0.017 Uiso 1 1 calc R U . . .
C3 C 0.4244(4) 0.3116(4) -0.1703(3) 0.0160(7) Uani 1 1 d . . . . .
H3 H 0.325454 0.255515 -0.210149 0.019 Uiso 1 1 calc R U . . .
C8 C 0.2813(5) -0.0405(4) 0.1846(3) 0.0171(7) Uani 1 1 d . . . . .
H8 H 0.392194 0.006066 0.216150 0.021 Uiso 1 1 calc R U . . .
C9 C 0.1826(5) -0.1591(4) 0.2373(3) 0.0182(7) Uani 1 1 d . . . . .
C6 C 0.7173(4) 0.4691(4) -0.0561(3) 0.0158(7) Uani 1 1 d . . . . .
H6 H 0.819797 0.521512 -0.017682 0.019 Uiso 1 1 calc R U . . .
C10 C 0.0549(5) -0.2736(4) 0.1889(3) 0.0221(8) Uani 1 1 d . . . . .
H10 H 0.023505 -0.273628 0.117719 0.027 Uiso 1 1 calc R U . . .
C12 C 0.0176(6) -0.3893(5) 0.3475(4) 0.0370(12) Uani 1 1 d . . . . .
C11 C -0.0269(5) -0.3877(5) 0.2440(4) 0.0301(10) Uani 1 1 d . . . . .
H11 H -0.114110 -0.465371 0.210367 0.036 Uiso 1 1 calc R U . . .
O1A O 0.6818(3) 0.1677(3) 0.18663(18) 0.0184(6) Uani 1 1 d . . . . .
O2A1 O 0.6054(6) 0.1284(6) 0.3435(4) 0.0203(11) Uani 0.5 1 d . . P . .
O2A2 O 0.7087(7) 0.3041(6) 0.3392(4) 0.0248(12) Uani 0.5 1 d . . P . .
C1A1 C 0.7305(7) 0.1696(10) 0.2769(3) 0.071(2) Uani 1 1 d . . . . .
C2A1 C 0.8881(5) 0.1122(5) 0.3119(3) 0.0291(10) Uani 1 1 d . . . . .
H2A1 H 0.900254 0.027495 0.265244 0.044 Uiso 1 1 calc R U . . .
H2A2 H 0.876824 0.079134 0.381146 0.044 Uiso 1 1 calc R U . . .
H2A3 H 0.990624 0.192292 0.312337 0.044 Uiso 1 1 calc R U . . .
O1E O 0.3528(4) 0.2656(3) 0.3454(2) 0.0272(6) Uani 1 1 d . . . . .
C2E C 0.3339(7) 0.3217(5) 0.4452(4) 0.0421(12) Uani 1 1 d . . . . .
H2E1 H 0.231287 0.369418 0.443302 0.050 Uiso 1 1 calc R U . . .
H2E2 H 0.436566 0.400494 0.468165 0.050 Uiso 1 1 calc R U . . .
C3E C 0.3141(9) 0.2087(8) 0.5208(4) 0.0590(17) Uani 1 1 d . . . . .
H3E1 H 0.301716 0.256687 0.587911 0.088 Uiso 0.5 1 calc R U P . .
H3E2 H 0.210820 0.131354 0.500026 0.088 Uiso 0.5 1 calc R U P . .
H3E3 H 0.416474 0.162487 0.524935 0.088 Uiso 0.5 1 calc R U P . .
H3E4 H 0.317624 0.110332 0.487337 0.088 Uiso 0.5 1 calc R U P . .
H3E5 H 0.408520 0.235665 0.575221 0.088 Uiso 0.5 1 calc R U P . .
H3E6 H 0.202866 0.204532 0.550313 0.088 Uiso 0.5 1 calc R U P . .
H1 H 0.461(6) 0.141(5) 0.099(3) 0.018(10) Uiso 1 1 d . . . . .
H2 H 0.733(6) 0.658(5) -0.243(4) 0.027 Uiso 1 1 d . U . . .
H1E H 0.449(8) 0.250(7) 0.341(5) 0.060(19) Uiso 1 1 d . . . . .
H1W H 0.036(7) 0.256(6) 0.112(4) 0.048(15) Uiso 1 1 d . . . . .
H2W H -0.132(8) 0.185(7) 0.107(5) 0.062(18) Uiso 1 1 d . . . . .

loop_
_atom_site_aniso_label
_atom_site_aniso_U_11
_atom_site_aniso_U_22
_atom_site_aniso_U_33
_atom_site_aniso_U_23
_atom_site_aniso_U_13
_atom_site_aniso_U_12
Ni1 0.0065(3) 0.0115(3) 0.0124(3) 0.0048(2) 0.0013(2) -0.0017(2)
O1 0.0080(11) 0.0161(12) 0.0132(12) 0.0048(9) 0.0012(9) -0.0018(9)
O1W 0.0136(12) 0.0177(13) 0.0140(12) 0.0048(10) 0.0029(10) 0.0010(10)
O2 0.0147(12) 0.0152(13) 0.0223(14) 0.0078(10) -0.0005(10) -0.0053(10)
O3 0.074(3) 0.059(3) 0.102(3) 0.064(2) 0.066(3) 0.038(2)
N2 0.0101(13) 0.0132(14) 0.0152(14) 0.0059(11) 0.0035(11) 0.0004(11)
N1 0.0073(13) 0.0178(15) 0.0135(14) 0.0049(11) 0.0006(11) -0.0032(11)
C14 0.033(2) 0.033(2) 0.020(2) 0.0082(17) 0.0060(17) 0.0148(18)
C5 0.0117(16) 0.0115(16) 0.0199(18) 0.0014(13) 0.0044(13) -0.0002(12)
C13 0.051(3) 0.041(3) 0.029(2) 0.019(2) 0.018(2) 0.023(2)
C1 0.0101(16) 0.0131(16) 0.0131(16) 0.0011(13) 0.0041(13) 0.0024(12)
C2 0.0081(15) 0.0092(15) 0.0177(17) 0.0022(13) 0.0040(13) -0.0003(12)
C4 0.0158(17) 0.0182(18) 0.0136(17) 0.0029(13) 0.0020(13) 0.0002(13)
C7 0.0139(16) 0.0162(17) 0.0141(17) 0.0034(13) 0.0029(13) 0.0035(13)
C3 0.0109(16) 0.0166(17) 0.0184(18) 0.0016(14) -0.0008(13) -0.0023(13)
C8 0.0155(17) 0.0211(19) 0.0154(17) 0.0033(14) 0.0024(14) 0.0044(14)
C9 0.0164(17) 0.0224(19) 0.0201(18) 0.0101(14) 0.0075(14) 0.0095(14)
C6 0.0095(15) 0.0162(17) 0.0201(18) 0.0015(14) 0.0006(13) -0.0013(13)
C10 0.0180(18) 0.023(2) 0.029(2) 0.0111(16) 0.0050(15) 0.0091(15)
C12 0.039(3) 0.039(3) 0.046(3) 0.033(2) 0.028(2) 0.022(2)
C11 0.019(2) 0.027(2) 0.049(3) 0.0204(19) 0.0115(18) 0.0094(16)
O1A 0.0120(12) 0.0255(14) 0.0169(13) 0.0059(10) 0.0001(10) 0.0004(10)
O2A1 0.013(2) 0.031(3) 0.019(3) 0.005(2) 0.004(2) 0.005(2)
O2A2 0.017(3) 0.031(3) 0.027(3) 0.001(2) 0.006(2) 0.006(2)
C1A1 0.036(3) 0.179(7) 0.015(2) 0.003(3) 0.005(2) 0.065(4)
C2A1 0.0190(19) 0.049(3) 0.021(2) 0.0126(18) 0.0014(16) 0.0086(18)
O1E 0.0249(16) 0.0343(17) 0.0255(15) 0.0088(12) 0.0073(12) 0.0099(13)
C2E 0.052(3) 0.034(3) 0.037(3) -0.008(2) 0.009(2) -0.001(2)
C3E 0.082(4) 0.085(5) 0.024(3) 0.011(3) 0.011(3) 0.046(4)

loop_
_atom_type_symbol
_atom_type_description
_atom_type_scat_dispersion_real
_atom_type_scat_dispersion_imag
_atom_type_scat_source
C C 0.0033 0.0016 'International Tables Vol C Tables 4.2.6.8 and 6.1.1.4'
H H 0.0000 0.0000 'International Tables Vol C Tables 4.2.6.8 and 6.1.1.4'
N N 0.0061 0.0033 'International Tables Vol C Tables 4.2.6.8 and 6.1.1.4'
Ni Ni 0.3393 1.1124 'International Tables Vol C Tables 4.2.6.8 and 6.1.1.4'
O O 0.0106 0.0060 'International Tables Vol C Tables 4.2.6.8 and 6.1.1.4'

loop_
_geom_angle_atom_site_label_1
_geom_angle_atom_site_label_2
_geom_angle_atom_site_label_3
_geom_angle
_geom_angle_site_symmetry_1
_geom_angle_site_symmetry_3
_geom_angle_publ_flag
O1 Ni1 O1 180.0 2 . ?
O1 Ni1 O1W 90.69(10) 2 2 ?
O1 Ni1 O1W 89.31(10) . 2 ?
O1 Ni1 O1W 89.31(10) 2 . ?
O1 Ni1 O1W 90.69(10) . . ?
O1W Ni1 O1W 180.0 2 . ?
O1 Ni1 N2 102.58(9) 2 . ?
O1 Ni1 N2 77.42(9) . . ?
O1W Ni1 N2 87.99(10) 2 . ?
O1W Ni1 N2 92.01(10) . . ?
O1 Ni1 N2 77.42(9) 2 2 ?
O1 Ni1 N2 102.58(9) . 2 ?
O1W Ni1 N2 92.01(10) 2 2 ?
O1W Ni1 N2 87.99(10) . 2 ?
N2 Ni1 N2 180.0 . 2 ?
C1 O1 Ni1 116.0(2) . . ?
C8 N2 N1 113.3(3) . . ?
C8 N2 Ni1 139.5(2) . . ?
N1 N2 Ni1 106.63(19) . . ?
C1 N1 N2 117.4(3) . . ?
C13 C14 C9 121.6(4) . . ?
O2 C5 C6 118.4(3) . . ?
O2 C5 C4 121.3(3) . . ?
C6 C5 C4 120.3(3) . . ?
C14 C13 C12 119.2(4) . . ?
O1 C1 N1 120.4(3) . . ?
O1 C1 C2 119.6(3) . . ?
N1 C1 C2 120.0(3) . . ?
C3 C2 C7 119.6(3) . . ?
C3 C2 C1 117.3(3) . . ?
C7 C2 C1 122.9(3) . . ?
C3 C4 C5 118.9(3) . . ?
C6 C7 C2 119.6(3) . . ?
C2 C3 C4 121.1(3) . . ?
N2 C8 C9 126.4(3) . . ?
C10 C9 C14 118.5(3) . . ?
C10 C9 C8 123.9(3) . . ?
C14 C9 C8 117.4(3) . . ?
C5 C6 C7 120.4(3) . . ?
C11 C10 C9 120.3(4) . . ?
O3 C12 C11 120.3(5) . . ?
O3 C12 C13 119.7(5) . . ?
C11 C12 C13 119.9(4) . . ?
C12 C11 C10 120.5(4) . . ?
C1A1 O2A1 O2A2 57.3(4) . . ?
C1A1 O2A2 O2A1 51.8(4) . . ?
O1A C1A1 O2A1 117.2(5) . . ?
O1A C1A1 O2A2 114.3(5) . . ?
O2A1 C1A1 O2A2 70.9(4) . . ?
O1A C1A1 C2A1 122.2(4) . . ?
O2A1 C1A1 C2A1 108.3(5) . . ?
O2A2 C1A1 C2A1 113.0(5) . . ?
O1E C2E C3E 114.7(4) . . ?

loop_
_geom_bond_atom_site_label_1
_geom_bond_atom_site_label_2
_geom_bond_distance
_geom_bond_site_symmetry_2
_geom_bond_publ_flag
Ni1 O1 2.011(2) 2 ?
Ni1 O1 2.011(2) . ?
Ni1 O1W 2.049(3) 2 ?
Ni1 O1W 2.049(3) . ?
Ni1 N2 2.171(3) . ?
Ni1 N2 2.171(3) 2 ?
O1 C1 1.256(4) . ?
O2 C5 1.360(4) . ?
O3 C12 1.360(5) . ?
N2 C8 1.285(4) . ?
N2 N1 1.401(4) . ?
N1 C1 1.333(4) . ?
C14 C13 1.377(6) . ?
C14 C9 1.396(5) . ?
C5 C6 1.384(5) . ?
C5 C4 1.392(5) . ?
C13 C12 1.396(7) . ?
C1 C2 1.480(4) . ?
C2 C3 1.381(5) . ?
C2 C7 1.397(5) . ?
C4 C3 1.387(5) . ?
C7 C6 1.385(5) . ?
C8 C9 1.449(5) . ?
C9 C10 1.391(5) . ?
C10 C11 1.386(5) . ?
C12 C11 1.381(7) . ?
O1A C1A1 1.219(5) . ?
O2A1 C1A1 1.379(7) . ?
O2A1 O2A2 1.658(7) . ?
O2A2 C1A1 1.476(9) . ?
C1A1 C2A1 1.494(6) . ?
O1E C2E 1.406(5) . ?
C2E C3E 1.468(7) . ?

loop_
_geom_hbond_atom_site_label_D
_geom_hbond_atom_site_label_H
_geom_hbond_atom_site_label_A
_geom_hbond_distance_DH
_geom_hbond_distance_HA
_geom_hbond_distance_DA
_geom_hbond_angle_DHA
_geom_hbond_site_symmetry_A
_geom_hbond_publ_flag
O3 H3OA^a O3 0.84 1.88 2.706(10) 168.4 2_546 yes
O3 H30B^b O2A2 0.84 1.77 2.335(7) 122.5 1_445 yes
C8 H8 O1A 0.95 2.54 3.358(4) 144.4 . yes
C8 H8 O2A1 0.95 2.35 3.258(6) 159.4 . yes
N1 H1 O1A 0.86(4) 1.98(4) 2.838(4) 170(4) . yes
O2 H2 O1E 0.86(5) 1.71(5) 2.565(4) 176(5) 2_665 yes
O1E H1E O2A1 0.81(6) 1.81(6) 2.550(6) 152(6) . yes
O1E H1E O2A2 0.81(6) 2.01(6) 2.772(6) 156(6) . yes
O1W H1W O2 0.89(6) 1.83(6) 2.716(4) 173(5) 2_665 yes
O1W H2W O1A 0.86(6) 1.85(7) 2.713(3) 179(6) 1_455 yes
